data_7109041
loop_
_publ_author_name
'Richard A. Lewis'
'Stephen P. George'
'Alon Chapovetsky'
'Guang Wu'
'Joshua S. Figueroa'
'Trevor W. Hayton'

_publ_section_title
;
 Synthesis of a cobalt(IV) ketimide with a squashed tetrahedral geometry
;
_journal_name_full Chem.Commun.
_journal_page_first 2888
_journal_paper_doi 10.1039/c3cc40461g
_journal_volume 49
_journal_year 2013
_chemical_formula_sum 'C35 H70 Co Li N3 O4'
_chemical_formula_weight 662.81
_chemical_name_systematic
;
?
;
_space_group_IT_number 2
_symmetry_cell_setting triclinic
_symmetry_space_group_name_Hall '-P 1'
_symmetry_space_group_name_H-M 'P -1'
_atom_sites_solution_hydrogens constr
_atom_sites_solution_primary direct
_atom_sites_solution_secondary difmap
_audit_creation_method SHELXL-97
_cell_angle_alpha 82.003(6)
_cell_angle_beta 87.087(7)
_cell_angle_gamma 81.136(7)
_cell_formula_units_Z 2
_cell_length_a 10.8516(11)
_cell_length_b 13.2752(14)
_cell_length_c 13.4533(12)
_cell_measurement_reflns_used 121
_cell_measurement_temperature 100(2)
_cell_measurement_theta_max 20.54
_cell_measurement_theta_min 2.355
_cell_volume 1895.4(3)
_computing_structure_refinement 'SHELXL-97 (Sheldrick, 2008)'
_computing_structure_solution 'SHELXS-97 (Sheldrick, 2008)'
_diffrn_ambient_temperature 100(2)
_diffrn_measured_fraction_theta_full 0.994
_diffrn_measured_fraction_theta_max 0.994
_diffrn_radiation_monochromator graphite
_diffrn_radiation_source 'fine-focus sealed tube'
_diffrn_radiation_type MoK\a
_diffrn_radiation_wavelength 0.71073
_diffrn_reflns_av_R_equivalents 0.0711
_diffrn_reflns_av_sigmaI/netI 0.1162
_diffrn_reflns_limit_h_max 12
_diffrn_reflns_limit_h_min -12
_diffrn_reflns_limit_k_max 15
_diffrn_reflns_limit_k_min -15
_diffrn_reflns_limit_l_max 15
_diffrn_reflns_limit_l_min -15
_diffrn_reflns_number 14057
_diffrn_reflns_theta_full 24.93
_diffrn_reflns_theta_max 24.93
_diffrn_reflns_theta_min 1.57
_exptl_absorpt_coefficient_mu 0.490
_exptl_absorpt_correction_T_max 0.9526
_exptl_absorpt_correction_T_min 0.9083
_exptl_absorpt_correction_type multi-scan
_exptl_absorpt_process_details SADABS
_exptl_crystal_colour Yellow
_exptl_crystal_density_diffrn 1.161
_exptl_crystal_density_method 'not measured'
_exptl_crystal_description Block
_exptl_crystal_F_000 726
_exptl_crystal_size_max 0.20
_exptl_crystal_size_mid 0.10
_exptl_crystal_size_min 0.10
_refine_diff_density_max 0.288
_refine_diff_density_min -0.363
_refine_diff_density_rms 0.069
_refine_ls_extinction_method none
_refine_ls_goodness_of_fit_ref 0.810
_refine_ls_hydrogen_treatment constr
_refine_ls_matrix_type full
_refine_ls_number_parameters 415
_refine_ls_number_reflns 6577
_refine_ls_number_restraints 0
_refine_ls_restrained_S_all 0.810
_refine_ls_R_factor_all 0.1068
_refine_ls_R_factor_gt 0.0500
_refine_ls_shift/su_max 0.000
_refine_ls_shift/su_mean 0.000
_refine_ls_structure_factor_coef Fsqd
_refine_ls_weighting_details 'calc w=1/[\s^2^(Fo^2^)+(0.1000P)^2^+0.2822P] where P=(Fo^2^+2Fc^2^)/3'
_refine_ls_weighting_scheme calc
_refine_ls_wR_factor_gt 0.1163
_refine_ls_wR_factor_ref 0.1481
_reflns_number_gt 4151
_reflns_number_total 6577
_reflns_threshold_expression >2sigma(I)
_cod_data_source_file c3cc40461g.txt
_cod_data_source_block Complex_2
_cod_original_sg_symbol_H-M P-1
_cod_database_code 7109041

loop_
_symmetry_equiv_pos_as_xyz
'x, y, z'
'-x, -y, -z'

loop_
_atom_site_label
_atom_site_type_symbol
_atom_site_fract_x
_atom_site_fract_y
_atom_site_fract_z
_atom_site_U_iso_or_equiv
_atom_site_adp_type
_atom_site_occupancy
_atom_site_symmetry_multiplicity
_atom_site_calc_flag
_atom_site_refinement_flags
Co1 Co 0.28227(5) 0.26904(4) 0.26903(4) 0.01259(16) Uani 1 1 d .
N1 N 0.2288(3) 0.2521(2) 0.4043(2) 0.0157(7) Uani 1 1 d .
N2 N 0.3722(3) 0.3924(2) 0.2362(2) 0.0127(7) Uani 1 1 d .
N3 N 0.2586(3) 0.1941(2) 0.1644(2) 0.0148(7) Uani 1 1 d .
O1 O 0.4855(2) 0.17175(18) 0.29329(18) 0.0143(6) Uani 1 1 d .
C1 C 0.3308(3) 0.4843(3) 0.2007(3) 0.0119(8) Uani 1 1 d .
C2 C 0.4153(3) 0.5712(3) 0.2030(3) 0.0127(8) Uani 1 1 d .
C3 C 0.5495(4) 0.5208(3) 0.2238(3) 0.0245(10) Uani 1 1 d .
H3A H 0.5536 0.4838 0.2921 0.037 Uiso 1 1 calc R
H3B H 0.6041 0.5739 0.2170 0.037 Uiso 1 1 calc R
H3C H 0.5770 0.4724 0.1755 0.037 Uiso 1 1 calc R
C4 C 0.3722(4) 0.6336(3) 0.2901(3) 0.0219(9) Uani 1 1 d .
H4A H 0.2900 0.6739 0.2760 0.033 Uiso 1 1 calc R
H4B H 0.4322 0.6801 0.2971 0.033 Uiso 1 1 calc R
H4C H 0.3670 0.5866 0.3526 0.033 Uiso 1 1 calc R
C5 C 0.4222(4) 0.6450(3) 0.1051(3) 0.0199(9) Uani 1 1 d .
H5A H 0.4562 0.6060 0.0506 0.030 Uiso 1 1 calc R
H5B H 0.4765 0.6956 0.1136 0.030 Uiso 1 1 calc R
H5C H 0.3384 0.6807 0.0885 0.030 Uiso 1 1 calc R
C6 C 0.1990(3) 0.5159(3) 0.1519(3) 0.0153(8) Uani 1 1 d .
C7 C 0.1250(4) 0.6180(3) 0.1778(3) 0.0267(10) Uani 1 1 d .
H7A H 0.0419 0.6282 0.1494 0.040 Uiso 1 1 calc R
H7B H 0.1693 0.6750 0.1496 0.040 Uiso 1 1 calc R
H7C H 0.1167 0.6159 0.2509 0.040 Uiso 1 1 calc R
C8 C 0.2162(4) 0.5209(3) 0.0372(3) 0.0237(10) Uani 1 1 d .
H8A H 0.1343 0.5339 0.0066 0.036 Uiso 1 1 calc R
H8B H 0.2617 0.4554 0.0206 0.036 Uiso 1 1 calc R
H8C H 0.2636 0.5766 0.0114 0.036 Uiso 1 1 calc R
C9 C 0.1143(3) 0.4341(3) 0.1853(3) 0.0184(9) Uani 1 1 d .
H9A H 0.1099 0.4210 0.2588 0.028 Uiso 1 1 calc R
H9B H 0.1484 0.3703 0.1584 0.028 Uiso 1 1 calc R
H9C H 0.0304 0.4588 0.1600 0.028 Uiso 1 1 calc R
C10 C 0.1994(3) 0.2668(3) 0.4932(3) 0.0137(8) Uani 1 1 d .
C11 C 0.2243(3) 0.3702(3) 0.5306(3) 0.0153(8) Uani 1 1 d .
C12 C 0.1686(4) 0.4587(3) 0.4531(3) 0.0193(9) Uani 1 1 d .
H12A H 0.2131 0.4535 0.3883 0.029 Uiso 1 1 calc R
H12B H 0.1770 0.5244 0.4755 0.029 Uiso 1 1 calc R
H12C H 0.0802 0.4549 0.4457 0.029 Uiso 1 1 calc R
C13 C 0.3664(4) 0.3669(3) 0.5276(3) 0.0261(10) Uani 1 1 d .
H13A H 0.3996 0.3575 0.4599 0.039 Uiso 1 1 calc R
H13B H 0.4039 0.3094 0.5758 0.039 Uiso 1 1 calc R
H13C H 0.3864 0.4316 0.5453 0.039 Uiso 1 1 calc R
C14 C 0.1740(4) 0.3948(3) 0.6347(3) 0.0217(9) Uani 1 1 d .
H14A H 0.2013 0.4584 0.6482 0.033 Uiso 1 1 calc R
H14B H 0.2060 0.3382 0.6859 0.033 Uiso 1 1 calc R
H14C H 0.0826 0.4034 0.6363 0.033 Uiso 1 1 calc R
C15 C 0.1452(4) 0.1818(3) 0.5685(3) 0.0165(9) Uani 1 1 d .
C16 C 0.2423(4) 0.1329(3) 0.6474(3) 0.0232(10) Uani 1 1 d .
H16A H 0.2089 0.0785 0.6926 0.035 Uiso 1 1 calc R
H16B H 0.2610 0.1857 0.6863 0.035 Uiso 1 1 calc R
H16C H 0.3189 0.1036 0.6136 0.035 Uiso 1 1 calc R
C17 C 0.0206(4) 0.2223(3) 0.6211(3) 0.0212(9) Uani 1 1 d .
H17A H 0.0382 0.2492 0.6823 0.032 Uiso 1 1 calc R
H17B H -0.0285 0.1660 0.6386 0.032 Uiso 1 1 calc R
H17C H -0.0265 0.2773 0.5757 0.032 Uiso 1 1 calc R
C18 C 0.1202(4) 0.0959(3) 0.5104(3) 0.0229(10) Uani 1 1 d .
H18A H 0.1984 0.0658 0.4794 0.034 Uiso 1 1 calc R
H18B H 0.0602 0.1244 0.4580 0.034 Uiso 1 1 calc R
H18C H 0.0860 0.0426 0.5566 0.034 Uiso 1 1 calc R
C19 C 0.2286(3) 0.1265(3) 0.1177(3) 0.0132(8) Uani 1 1 d .
C20 C 0.1871(3) 0.0251(3) 0.1764(3) 0.0164(9) Uani 1 1 d .
C21 C 0.2568(4) -0.0025(3) 0.2750(3) 0.0235(10) Uani 1 1 d .
H21A H 0.2194 -0.0561 0.3182 0.035 Uiso 1 1 calc R
H21B H 0.2509 0.0587 0.3091 0.035 Uiso 1 1 calc R
H21C H 0.3447 -0.0278 0.2606 0.035 Uiso 1 1 calc R
C22 C 0.0478(4) 0.0516(3) 0.2034(3) 0.0274(10) Uani 1 1 d .
H22A H 0.0187 -0.0081 0.2436 0.041 Uiso 1 1 calc R
H22B H 0.0005 0.0699 0.1417 0.041 Uiso 1 1 calc R
H22C H 0.0352 0.1098 0.2422 0.041 Uiso 1 1 calc R
C23 C 0.2094(4) -0.0730(3) 0.1256(3) 0.0267(10) Uani 1 1 d .
H23A H 0.2989 -0.0916 0.1117 0.040 Uiso 1 1 calc R
H23B H 0.1649 -0.0608 0.0625 0.040 Uiso 1 1 calc R
H23C H 0.1786 -0.1292 0.1702 0.040 Uiso 1 1 calc R
C24 C 0.2273(4) 0.1456(3) -0.0008(3) 0.0168(9) Uani 1 1 d .
C25 C 0.2422(4) 0.2574(3) -0.0363(3) 0.0232(10) Uani 1 1 d .
H25A H 0.3205 0.2717 -0.0119 0.035 Uiso 1 1 calc R
H25B H 0.1720 0.3028 -0.0098 0.035 Uiso 1 1 calc R
H25C H 0.2436 0.2696 -0.1098 0.035 Uiso 1 1 calc R
C26 C 0.3368(4) 0.0781(3) -0.0475(3) 0.0326(11) Uani 1 1 d .
H26A H 0.3264 0.0056 -0.0309 0.049 Uiso 1 1 calc R
H26B H 0.4153 0.0890 -0.0206 0.049 Uiso 1 1 calc R
H26C H 0.3385 0.0967 -0.1206 0.049 Uiso 1 1 calc R
C27 C 0.1037(4) 0.1300(3) -0.0429(3) 0.0271(10) Uani 1 1 d .
H27A H 0.1059 0.1479 -0.1161 0.041 Uiso 1 1 calc R
H27B H 0.0346 0.1742 -0.0137 0.041 Uiso 1 1 calc R
H27C H 0.0916 0.0579 -0.0258 0.041 Uiso 1 1 calc R
C30 C 0.7703(3) 0.2388(3) 0.1608(3) 0.0194(9) Uani 1 1 d .
H30A H 0.8054 0.2288 0.0929 0.023 Uiso 1 1 calc R
H30B H 0.7873 0.1726 0.2053 0.023 Uiso 1 1 calc R
C31 C 0.8281(4) 0.3196(3) 0.2009(3) 0.0228(10) Uani 1 1 d .
H31A H 0.9185 0.2961 0.2090 0.027 Uiso 1 1 calc R
H31B H 0.8178 0.3835 0.1525 0.027 Uiso 1 1 calc R
C32 C 0.8250(4) 0.2748(3) 0.3798(3) 0.0233(10) Uani 1 1 d .
H32A H 0.8979 0.3012 0.4023 0.028 Uiso 1 1 calc R
H32B H 0.8523 0.2043 0.3630 0.028 Uiso 1 1 calc R
C33 C 0.7230(4) 0.2749(3) 0.4603(3) 0.0240(10) Uani 1 1 d .
H33A H 0.7536 0.2280 0.5207 0.029 Uiso 1 1 calc R
H33B H 0.7011 0.3450 0.4794 0.029 Uiso 1 1 calc R
C34 C 0.6217(4) 0.1343(3) 0.4333(3) 0.0200(9) Uani 1 1 d .
H34A H 0.6297 0.1023 0.5041 0.024 Uiso 1 1 calc R
H34B H 0.6948 0.1052 0.3938 0.024 Uiso 1 1 calc R
C35 C 0.5028(3) 0.1152(3) 0.3917(3) 0.0169(9) Uani 1 1 d .
H35A H 0.5064 0.0408 0.3882 0.020 Uiso 1 1 calc R
H35B H 0.4313 0.1369 0.4365 0.020 Uiso 1 1 calc R
C36 C 0.5463(4) 0.1195(3) 0.2126(3) 0.0172(9) Uani 1 1 d .
H36A H 0.4931 0.0722 0.1920 0.021 Uiso 1 1 calc R
H36B H 0.6270 0.0790 0.2344 0.021 Uiso 1 1 calc R
C37 C 0.5668(4) 0.2013(3) 0.1265(3) 0.0167(9) Uani 1 1 d .
H37A H 0.6110 0.1687 0.0702 0.020 Uiso 1 1 calc R
H37B H 0.4851 0.2382 0.1025 0.020 Uiso 1 1 calc R
Li1 Li 0.5425(6) 0.3218(5) 0.2819(5) 0.0211(15) Uani 1 1 d .
O2 O 0.6145(2) 0.24287(19) 0.4264(2) 0.0201(6) Uani 1 1 d .
O3 O 0.7716(3) 0.3405(2) 0.2950(2) 0.0245(7) Uani 1 1 d .
O4 O 0.6390(2) 0.27334(18) 0.15686(19) 0.0162(6) Uani 1 1 d .

loop_
_atom_site_aniso_label
_atom_site_aniso_U_11
_atom_site_aniso_U_22
_atom_site_aniso_U_33
_atom_site_aniso_U_23
_atom_site_aniso_U_13
_atom_site_aniso_U_12
Co1 0.0158(3) 0.0121(3) 0.0106(3) -0.0019(2) -0.0003(2) -0.0043(2)
N1 0.0152(17) 0.0175(17) 0.0130(18) -0.0025(14) 0.0009(14) 0.0020(13)
N2 0.0162(17) 0.0134(16) 0.0089(16) -0.0052(13) 0.0022(14) -0.0008(13)
N3 0.0146(17) 0.0141(16) 0.0153(18) 0.0011(14) -0.0034(14) -0.0021(13)
O1 0.0168(14) 0.0140(13) 0.0112(14) -0.0008(11) 0.0002(11) -0.0006(10)
C1 0.0131(19) 0.0138(19) 0.0090(19) -0.0033(16) 0.0000(16) -0.0011(15)
C2 0.015(2) 0.0090(18) 0.014(2) -0.0003(15) -0.0001(16) -0.0029(15)
C3 0.018(2) 0.018(2) 0.038(3) -0.0027(19) -0.004(2) -0.0055(17)
C4 0.026(2) 0.016(2) 0.026(2) -0.0046(18) -0.0034(19) -0.0083(17)
C5 0.024(2) 0.014(2) 0.023(2) 0.0018(17) -0.0018(19) -0.0100(17)
C6 0.013(2) 0.0154(19) 0.017(2) -0.0012(16) -0.0024(17) -0.0013(15)
C7 0.021(2) 0.017(2) 0.041(3) -0.003(2) -0.002(2) 0.0017(17)
C8 0.028(2) 0.029(2) 0.017(2) 0.0009(18) -0.0068(19) -0.0126(19)
C9 0.012(2) 0.020(2) 0.023(2) 0.0008(18) -0.0035(17) -0.0024(16)
C10 0.012(2) 0.0120(19) 0.015(2) 0.0010(16) -0.0037(17) 0.0029(15)
C11 0.013(2) 0.018(2) 0.015(2) -0.0037(16) 0.0012(17) -0.0027(15)
C12 0.027(2) 0.016(2) 0.015(2) -0.0039(17) 0.0045(18) -0.0015(17)
C13 0.021(2) 0.029(2) 0.032(3) -0.014(2) -0.001(2) -0.0052(18)
C14 0.029(2) 0.021(2) 0.016(2) -0.0069(18) -0.0010(19) -0.0031(18)
C15 0.020(2) 0.018(2) 0.010(2) -0.0013(16) 0.0005(17) -0.0005(16)
C16 0.031(2) 0.020(2) 0.016(2) 0.0012(18) -0.0018(19) 0.0029(18)
C17 0.022(2) 0.023(2) 0.016(2) -0.0020(18) 0.0054(18) -0.0016(17)
C18 0.028(2) 0.019(2) 0.019(2) 0.0003(18) 0.0009(19) -0.0028(18)
C19 0.0081(19) 0.0144(19) 0.017(2) -0.0042(16) 0.0008(16) 0.0001(15)
C20 0.017(2) 0.0149(19) 0.018(2) -0.0035(16) 0.0022(17) -0.0048(16)
C21 0.030(2) 0.018(2) 0.022(2) 0.0041(18) -0.0025(19) -0.0107(18)
C22 0.019(2) 0.026(2) 0.036(3) 0.003(2) 0.005(2) -0.0051(18)
C23 0.037(3) 0.013(2) 0.032(3) -0.0057(19) -0.008(2) -0.0035(18)
C24 0.022(2) 0.016(2) 0.013(2) -0.0059(16) -0.0027(17) -0.0026(16)
C25 0.027(2) 0.030(2) 0.014(2) -0.0008(18) -0.0039(19) -0.0103(19)
C26 0.034(3) 0.041(3) 0.019(2) -0.007(2) -0.001(2) 0.007(2)
C27 0.031(3) 0.032(2) 0.020(2) -0.001(2) -0.008(2) -0.011(2)
C30 0.015(2) 0.026(2) 0.017(2) -0.0059(18) 0.0019(18) -0.0008(17)
C31 0.016(2) 0.034(2) 0.019(2) 0.0034(19) -0.0047(18) -0.0079(18)
C32 0.022(2) 0.028(2) 0.020(2) 0.0006(19) -0.0114(19) -0.0053(18)
C33 0.021(2) 0.033(2) 0.019(2) -0.0058(19) -0.0061(19) -0.0022(18)
C34 0.023(2) 0.016(2) 0.019(2) 0.0036(17) -0.0068(18) 0.0028(17)
C35 0.016(2) 0.017(2) 0.017(2) -0.0005(17) 0.0017(17) -0.0035(16)
C36 0.019(2) 0.0151(19) 0.017(2) -0.0051(17) 0.0023(18) 0.0006(16)
C37 0.016(2) 0.018(2) 0.017(2) -0.0056(17) -0.0005(17) -0.0045(16)
Li1 0.024(4) 0.020(3) 0.017(4) 0.003(3) -0.006(3) -0.002(3)
O2 0.0169(15) 0.0209(14) 0.0242(16) -0.0080(12) -0.0060(12) -0.0019(11)
O3 0.0314(17) 0.0240(15) 0.0174(16) -0.0017(12) -0.0084(13) 0.0000(12)
O4 0.0146(14) 0.0167(14) 0.0183(15) -0.0030(11) -0.0012(12) -0.0047(11)

loop_
_atom_type_symbol
_atom_type_description
_atom_type_scat_dispersion_real
_atom_type_scat_dispersion_imag
_atom_type_scat_source
C C 0.0033 0.0016 'International Tables Vol C Tables 4.2.6.8 and 6.1.1.4'
H H 0.0000 0.0000 'International Tables Vol C Tables 4.2.6.8 and 6.1.1.4'
N N 0.0061 0.0033 'International Tables Vol C Tables 4.2.6.8 and 6.1.1.4'
Co Co 0.3494 0.9721 'International Tables Vol C Tables 4.2.6.8 and 6.1.1.4'
O O 0.0106 0.0060 'International Tables Vol C Tables 4.2.6.8 and 6.1.1.4'
Li Li -0.0003 0.0001 'International Tables Vol C Tables 4.2.6.8 and 6.1.1.4'

loop_
_geom_angle_atom_site_label_1
_geom_angle_atom_site_label_2
_geom_angle_atom_site_label_3
_geom_angle
N1 Co1 N3 130.26(13)
N1 Co1 N2 111.49(13)
N3 Co1 N2 118.19(12)
N1 Co1 O1 96.38(11)
N3 Co1 O1 89.77(11)
N2 Co1 O1 85.54(10)
C10 N1 Co1 163.5(3)
C1 N2 Co1 129.9(3)
C1 N2 Li1 132.9(3)
Co1 N2 Li1 97.2(2)
C19 N3 Co1 161.6(3)
C35 O1 C36 114.8(3)
C35 O1 Li1 112.3(3)
C36 O1 Li1 108.6(3)
C35 O1 Co1 114.1(2)
C36 O1 Co1 119.1(2)
Li1 O1 Co1 83.40(19)
N2 C1 C6 122.7(3)
N2 C1 C2 119.1(3)
C6 C1 C2 118.2(3)
C3 C2 C5 105.8(3)
C3 C2 C4 106.5(3)
C5 C2 C4 109.4(3)
C3 C2 C1 109.1(3)
C5 C2 C1 115.4(3)
C4 C2 C1 110.2(3)
C2 C3 H3A 109.5
C2 C3 H3B 109.5
H3A C3 H3B 109.5
C2 C3 H3C 109.5
H3A C3 H3C 109.5
H3B C3 H3C 109.5
C2 C4 H4A 109.5
C2 C4 H4B 109.5
H4A C4 H4B 109.5
C2 C4 H4C 109.5
H4A C4 H4C 109.5
H4B C4 H4C 109.5
C2 C5 H5A 109.5
C2 C5 H5B 109.5
H5A C5 H5B 109.5
C2 C5 H5C 109.5
H5A C5 H5C 109.5
H5B C5 H5C 109.5
C9 C6 C8 106.3(3)
C9 C6 C7 105.6(3)
C8 C6 C7 109.4(3)
C9 C6 C1 111.0(3)
C8 C6 C1 108.8(3)
C7 C6 C1 115.2(3)
C6 C7 H7A 109.5
C6 C7 H7B 109.5
H7A C7 H7B 109.5
C6 C7 H7C 109.5
H7A C7 H7C 109.5
H7B C7 H7C 109.5
C6 C8 H8A 109.5
C6 C8 H8B 109.5
H8A C8 H8B 109.5
C6 C8 H8C 109.5
H8A C8 H8C 109.5
H8B C8 H8C 109.5
C6 C9 H9A 109.5
C6 C9 H9B 109.5
H9A C9 H9B 109.5
C6 C9 H9C 109.5
H9A C9 H9C 109.5
H9B C9 H9C 109.5
N1 C10 C15 120.6(3)
N1 C10 C11 119.2(3)
C15 C10 C11 120.1(3)
C12 C11 C13 108.3(3)
C12 C11 C14 107.6(3)
C13 C11 C14 108.1(3)
C12 C11 C10 106.7(3)
C13 C11 C10 106.3(3)
C14 C11 C10 119.4(3)
C11 C12 H12A 109.5
C11 C12 H12B 109.5
H12A C12 H12B 109.5
C11 C12 H12C 109.5
H12A C12 H12C 109.5
H12B C12 H12C 109.5
C11 C13 H13A 109.5
C11 C13 H13B 109.5
H13A C13 H13B 109.5
C11 C13 H13C 109.5
H13A C13 H13C 109.5
H13B C13 H13C 109.5
C11 C14 H14A 109.5
C11 C14 H14B 109.5
H14A C14 H14B 109.5
C11 C14 H14C 109.5
H14A C14 H14C 109.5
H14B C14 H14C 109.5
C18 C15 C16 107.0(3)
C18 C15 C17 107.4(3)
C16 C15 C17 110.1(3)
C18 C15 C10 108.8(3)
C16 C15 C10 110.0(3)
C17 C15 C10 113.3(3)
C15 C16 H16A 109.5
C15 C16 H16B 109.5
H16A C16 H16B 109.5
C15 C16 H16C 109.5
H16A C16 H16C 109.5
H16B C16 H16C 109.5
C15 C17 H17A 109.5
C15 C17 H17B 109.5
H17A C17 H17B 109.5
C15 C17 H17C 109.5
H17A C17 H17C 109.5
H17B C17 H17C 109.5
C15 C18 H18A 109.5
C15 C18 H18B 109.5
H18A C18 H18B 109.5
C15 C18 H18C 109.5
H18A C18 H18C 109.5
H18B C18 H18C 109.5
N3 C19 C20 120.6(3)
N3 C19 C24 119.4(3)
C20 C19 C24 120.0(3)
C21 C20 C23 105.5(3)
C21 C20 C22 107.5(3)
C23 C20 C22 109.8(3)
C21 C20 C19 108.8(3)
C23 C20 C19 118.5(3)
C22 C20 C19 106.4(3)
C20 C21 H21A 109.5
C20 C21 H21B 109.5
H21A C21 H21B 109.5
C20 C21 H21C 109.5
H21A C21 H21C 109.5
H21B C21 H21C 109.5
C20 C22 H22A 109.5
C20 C22 H22B 109.5
H22A C22 H22B 109.5
C20 C22 H22C 109.5
H22A C22 H22C 109.5
H22B C22 H22C 109.5
C20 C23 H23A 109.5
C20 C23 H23B 109.5
H23A C23 H23B 109.5
C20 C23 H23C 109.5
H23A C23 H23C 109.5
H23B C23 H23C 109.5
C25 C24 C27 105.9(3)
C25 C24 C26 107.2(3)
C27 C24 C26 110.0(3)
C25 C24 C19 108.8(3)
C27 C24 C19 113.1(3)
C26 C24 C19 111.4(3)
C24 C25 H25A 109.5
C24 C25 H25B 109.5
H25A C25 H25B 109.5
C24 C25 H25C 109.5
H25A C25 H25C 109.5
H25B C25 H25C 109.5
C24 C26 H26A 109.5
C24 C26 H26B 109.5
H26A C26 H26B 109.5
C24 C26 H26C 109.5
H26A C26 H26C 109.5
H26B C26 H26C 109.5
C24 C27 H27A 109.5
C24 C27 H27B 109.5
H27A C27 H27B 109.5
C24 C27 H27C 109.5
H27A C27 H27C 109.5
H27B C27 H27C 109.5
O4 C30 C31 107.3(3)
O4 C30 H30A 110.3
C31 C30 H30A 110.3
O4 C30 H30B 110.3
C31 C30 H30B 110.3
H30A C30 H30B 108.5
O3 C31 C30 110.8(3)
O3 C31 H31A 109.5
C30 C31 H31A 109.5
O3 C31 H31B 109.5
C30 C31 H31B 109.5
H31A C31 H31B 108.1
O3 C32 C33 105.6(3)
O3 C32 H32A 110.6
C33 C32 H32A 110.6
O3 C32 H32B 110.6
C33 C32 H32B 110.6
H32A C32 H32B 108.7
O2 C33 C32 111.1(3)
O2 C33 H33A 109.4
C32 C33 H33A 109.4
O2 C33 H33B 109.4
C32 C33 H33B 109.4
H33A C33 H33B 108.0
O2 C34 C35 106.2(3)
O2 C34 H34A 110.5
C35 C34 H34A 110.5
O2 C34 H34B 110.5
C35 C34 H34B 110.5
H34A C34 H34B 108.7
O1 C35 C34 109.8(3)
O1 C35 H35A 109.7
C34 C35 H35A 109.7
O1 C35 H35B 109.7
C34 C35 H35B 109.7
H35A C35 H35B 108.2
O1 C36 C37 106.9(3)
O1 C36 H36A 110.3
C37 C36 H36A 110.3
O1 C36 H36B 110.3
C37 C36 H36B 110.3
H36A C36 H36B 108.6
O4 C37 C36 110.8(3)
O4 C37 H37A 109.5
C36 C37 H37A 109.5
O4 C37 H37B 109.5
C36 C37 H37B 109.5
H37A C37 H37B 108.1
N2 Li1 O4 106.8(3)
N2 Li1 O1 91.9(3)
O4 Li1 O1 81.9(3)
N2 Li1 O2 133.8(3)
O4 Li1 O2 115.1(3)
O1 Li1 O2 76.0(2)
N2 Li1 O3 145.8(3)
O4 Li1 O3 71.6(2)
O1 Li1 O3 120.8(3)
O2 Li1 O3 69.7(2)
C34 O2 C33 113.6(3)
C34 O2 Li1 112.1(3)
C33 O2 Li1 116.6(3)
C31 O3 C32 114.7(3)
C31 O3 Li1 105.1(3)
C32 O3 Li1 110.6(3)
C30 O4 C37 115.0(3)
C30 O4 Li1 119.8(3)
C37 O4 Li1 103.9(3)

loop_
_geom_bond_atom_site_label_1
_geom_bond_atom_site_label_2
_geom_bond_distance
Co1 N1 1.875(3)
Co1 N3 1.882(3)
Co1 N2 2.019(3)
Co1 O1 2.391(2)
N1 C10 1.256(5)
N2 C1 1.269(4)
N2 Li1 2.024(7)
N3 C19 1.255(5)
O1 C35 1.434(4)
O1 C36 1.446(4)
O1 Li1 2.159(7)
C1 C6 1.576(5)
C1 C2 1.585(5)
C2 C3 1.528(5)
C2 C5 1.534(5)
C2 C4 1.541(5)
C3 H3A 0.9800
C3 H3B 0.9800
C3 H3C 0.9800
C4 H4A 0.9800
C4 H4B 0.9800
C4 H4C 0.9800
C5 H5A 0.9800
C5 H5B 0.9800
C5 H5C 0.9800
C6 C9 1.535(5)
C6 C8 1.538(5)
C6 C7 1.540(5)
C7 H7A 0.9800
C7 H7B 0.9800
C7 H7C 0.9800
C8 H8A 0.9800
C8 H8B 0.9800
C8 H8C 0.9800
C9 H9A 0.9800
C9 H9B 0.9800
C9 H9C 0.9800
C10 C15 1.572(5)
C10 C11 1.591(5)
C11 C12 1.529(5)
C11 C13 1.534(5)
C11 C14 1.536(5)
C12 H12A 0.9800
C12 H12B 0.9800
C12 H12C 0.9800
C13 H13A 0.9800
C13 H13B 0.9800
C13 H13C 0.9800
C14 H14A 0.9800
C14 H14B 0.9800
C14 H14C 0.9800
C15 C18 1.533(5)
C15 C16 1.539(5)
C15 C17 1.550(5)
C16 H16A 0.9800
C16 H16B 0.9800
C16 H16C 0.9800
C17 H17A 0.9800
C17 H17B 0.9800
C17 H17C 0.9800
C18 H18A 0.9800
C18 H18B 0.9800
C18 H18C 0.9800
C19 C20 1.579(5)
C19 C24 1.580(5)
C20 C21 1.531(5)
C20 C23 1.534(5)
C20 C22 1.535(5)
C21 H21A 0.9800
C21 H21B 0.9800
C21 H21C 0.9800
C22 H22A 0.9800
C22 H22B 0.9800
C22 H22C 0.9800
C23 H23A 0.9800
C23 H23B 0.9800
C23 H23C 0.9800
C24 C25 1.525(5)
C24 C27 1.536(6)
C24 C26 1.536(6)
C25 H25A 0.9800
C25 H25B 0.9800
C25 H25C 0.9800
C26 H26A 0.9800
C26 H26B 0.9800
C26 H26C 0.9800
C27 H27A 0.9800
C27 H27B 0.9800
C27 H27C 0.9800
C30 O4 1.430(4)
C30 C31 1.496(5)
C30 H30A 0.9900
C30 H30B 0.9900
C31 O3 1.421(5)
C31 H31A 0.9900
C31 H31B 0.9900
C32 O3 1.425(5)
C32 C33 1.510(6)
C32 H32A 0.9900
C32 H32B 0.9900
C33 O2 1.429(5)
C33 H33A 0.9900
C33 H33B 0.9900
C34 O2 1.421(4)
C34 C35 1.503(5)
C34 H34A 0.9900
C34 H34B 0.9900
C35 H35A 0.9900
C35 H35B 0.9900
C36 C37 1.506(5)
C36 H36A 0.9900
C36 H36B 0.9900
C37 O4 1.438(4)
C37 H37A 0.9900
C37 H37B 0.9900
Li1 O4 2.063(7)
Li1 O2 2.196(7)
Li1 O3 2.554(7)
